data_7156502
loop_
_publ_author_name
'Fesenko, Anastasia A.'
'Grigoriev, Mikhail S.'
'Shutalev, Anatoly D.'

_publ_section_title
;
 A convenient stereoselective access to novel
 1,2,4-triazepan-3-ones/thiones via reduction or reductive alkylation of
 7-membered cyclic semicarbazones and thiosemicarbazones.
;
_journal_issue 43
_journal_name_full 'Organic &amp; biomolecular chemistry'
_journal_page_first 8072
_journal_page_last 8089
_journal_paper_doi 10.1039/c8ob01766b
_journal_volume 16
_journal_year 2018
_chemical_formula_sum 'C11 H19 N3 S'
_chemical_formula_weight 225.35
_space_group_crystal_system monoclinic
_space_group_IT_number 14
_space_group_name_Hall '-P 2ybc'
_space_group_name_H-M_alt 'P 1 21/c 1'
_symmetry_space_group_name_Hall '-P 2ybc'
_symmetry_space_group_name_H-M 'P 1 21/c 1'
_atom_sites_solution_hydrogens mixed
_audit_creation_method SHELXL-2014
_audit_update_record
;
2018-01-24 deposited with the CCDC.
2018-10-08 downloaded from the CCDC.
;
_cell_angle_alpha 90
_cell_angle_beta 106.492(9)
_cell_angle_gamma 90
_cell_formula_units_Z 4
_cell_length_a 8.6412(18)
_cell_length_b 10.610(2)
_cell_length_c 12.608(3)
_cell_measurement_reflns_used 1710
_cell_measurement_temperature 100(2)
_cell_measurement_theta_max 25.74
_cell_measurement_theta_min 3.12
_cell_volume 1108.4(4)
_computing_structure_refinement 'SHELXL-2014 (Sheldrick, 2014)'
_diffrn_ambient_temperature 100(2)
_diffrn_measured_fraction_theta_full 0.993
_diffrn_measured_fraction_theta_max 0.994
_diffrn_measurement_device_type 'Bruker KAPPA APEX II area-detector diffractometer'
_diffrn_radiation_type MoK\a
_diffrn_radiation_wavelength 0.71073
_diffrn_reflns_av_unetI/netI 0.1302
_diffrn_reflns_Laue_measured_fraction_full 0.993
_diffrn_reflns_Laue_measured_fraction_max 0.994
_diffrn_reflns_limit_h_max 10
_diffrn_reflns_limit_h_min -11
_diffrn_reflns_limit_k_max 13
_diffrn_reflns_limit_k_min 0
_diffrn_reflns_limit_l_max 16
_diffrn_reflns_limit_l_min 0
_diffrn_reflns_number 6397
_diffrn_reflns_point_group_measured_fraction_full 0.993
_diffrn_reflns_point_group_measured_fraction_max 0.994
_diffrn_reflns_theta_full 25.242
_diffrn_reflns_theta_max 27.482
_diffrn_reflns_theta_min 4.195
_exptl_absorpt_coefficient_mu 0.263
_exptl_absorpt_correction_type none
_exptl_crystal_colour colourless
_exptl_crystal_density_diffrn 1.350
_exptl_crystal_description needle
_exptl_crystal_F_000 488
_exptl_crystal_size_max 0.420
_exptl_crystal_size_mid 0.080
_exptl_crystal_size_min 0.060
_refine_diff_density_max 0.648
_refine_diff_density_min -0.471
_refine_diff_density_rms 0.112
_refine_ls_extinction_method none
_refine_ls_goodness_of_fit_ref 1.085
_refine_ls_hydrogen_treatment mixed
_refine_ls_matrix_type full
_refine_ls_number_parameters 149
_refine_ls_number_reflns 6397
_refine_ls_number_restraints 0
_refine_ls_restrained_S_all 1.085
_refine_ls_R_factor_all 0.1555
_refine_ls_R_factor_gt 0.0910
_refine_ls_shift/su_max 0.000
_refine_ls_shift/su_mean 0.000
_refine_ls_structure_factor_coef Fsqd
_refine_ls_weighting_details 'w=1/[\s^2^(Fo^2^)+(0.1248P)^2^+0.4592P] where P=(Fo^2^+2Fc^2^)/3'
_refine_ls_weighting_scheme calc
_refine_ls_wR_factor_gt 0.2269
_refine_ls_wR_factor_ref 0.2590
_reflns_Friedel_coverage 0.000
_reflns_number_gt 3840
_reflns_number_total 6397
_reflns_threshold_expression 'I > 2\s(I)'
_cod_data_source_file c8ob01766b2.cif
_cod_data_source_block No_10_LT_twin
_cod_depositor_comments 'Adding full bibliography for 7156500--7156504.cif.'
_cod_database_code 7156502
_shelx_space_group_comment
;
The symmetry employed for this shelxl refinement is uniquely defined
by the following loop, which should always be used as a source of
symmetry information in preference to the above space-group names.
They are only intended as comments.
;
_shelx_estimated_absorpt_t_min 0.898
_shelx_estimated_absorpt_t_max 0.984
_shelxl_version_number 2014-3

loop_
_space_group_symop_operation_xyz
'x, y, z'
'-x, y+1/2, -z+1/2'
'-x, -y, -z'
'x, -y-1/2, z-1/2'

loop_
_atom_site_label
_atom_site_type_symbol
_atom_site_fract_x
_atom_site_fract_y
_atom_site_fract_z
_atom_site_U_iso_or_equiv
_atom_site_adp_type
_atom_site_occupancy
_atom_site_site_symmetry_order
_atom_site_calc_flag
_atom_site_refinement_flags_posn
_atom_site_refinement_flags_adp
S1 S 0.26309(14) 0.53615(14) 0.51797(12) 0.0261(4) Uani 1 1 d . .
N1 N 0.0191(5) 0.2410(4) 0.3620(4) 0.0193(10) Uani 1 1 d . .
H1 H 0.093(8) 0.177(6) 0.402(5) 0.044(19) Uiso 1 1 d . .
N2 N 0.0712(5) 0.3596(5) 0.4094(4) 0.0226(11) Uani 1 1 d . .
H2 H 0.007(8) 0.398(7) 0.439(6) 0.05(2) Uiso 1 1 d . .
N4 N 0.3334(5) 0.3595(4) 0.3902(4) 0.0201(10) Uani 1 1 d . .
H4 H 0.422(8) 0.399(6) 0.415(5) 0.038(18) Uiso 1 1 d . .
C3 C 0.2216(6) 0.4084(5) 0.4330(4) 0.0195(11) Uani 1 1 d . .
C5 C 0.3217(5) 0.2611(5) 0.3043(4) 0.0181(11) Uani 1 1 d . .
C6 C 0.1626(5) 0.2673(5) 0.2125(4) 0.0181(11) Uani 1 1 d . .
H6A H 0.1716 0.2042 0.1557 0.022 Uiso 1 1 calc R U
C7 C 0.0081(5) 0.2326(5) 0.2449(4) 0.0180(11) Uani 1 1 d . .
H7A H -0.0221 0.1441 0.2202 0.022 Uiso 1 1 calc R U
C8 C 0.3570(6) 0.1296(5) 0.3584(5) 0.0255(12) Uani 1 1 d . .
H8A H 0.3112 0.1222 0.4217 0.031 Uiso 1 1 calc R U
H8B H 0.3105 0.0625 0.3042 0.031 Uiso 1 1 calc R U
C9 C 0.5393(6) 0.1198(5) 0.3969(5) 0.0255(13) Uani 1 1 d . .
H9A H 0.5746 0.0309 0.4096 0.031 Uiso 1 1 calc R U
H9B H 0.5846 0.1684 0.4658 0.031 Uiso 1 1 calc R U
C10 C 0.5890(7) 0.1765(6) 0.3009(5) 0.0329(14) Uani 1 1 d . .
H10A H 0.5849 0.1122 0.2433 0.039 Uiso 1 1 calc R U
H10B H 0.7000 0.2108 0.3265 0.039 Uiso 1 1 calc R U
C11 C 0.4675(5) 0.2815(5) 0.2561(4) 0.0197(11) Uani 1 1 d . .
H11A H 0.4307 0.2784 0.1743 0.024 Uiso 1 1 calc R U
H11B H 0.5177 0.3648 0.2789 0.024 Uiso 1 1 calc R U
C12 C 0.1243(6) 0.3930(5) 0.1521(4) 0.0206(11) Uani 1 1 d . .
H12A H 0.1882 0.4043 0.0989 0.025 Uiso 1 1 calc R U
H12B H 0.1461 0.4644 0.2049 0.025 Uiso 1 1 calc R U
C13 C -0.0558(6) 0.3824(5) 0.0924(4) 0.0223(12) Uani 1 1 d . .
H13A H -0.1043 0.4665 0.0713 0.027 Uiso 1 1 calc R U
H13B H -0.0745 0.3296 0.0251 0.027 Uiso 1 1 calc R U
C14 C -0.1250(6) 0.3203(5) 0.1777(4) 0.0214(12) Uani 1 1 d . .
H14A H -0.2234 0.2716 0.1409 0.026 Uiso 1 1 calc R U
H14B H -0.1529 0.3845 0.2262 0.026 Uiso 1 1 calc R U

loop_
_atom_site_aniso_label
_atom_site_aniso_U_11
_atom_site_aniso_U_22
_atom_site_aniso_U_33
_atom_site_aniso_U_23
_atom_site_aniso_U_13
_atom_site_aniso_U_12
S1 0.0096(6) 0.0345(8) 0.0353(8) -0.0087(6) 0.0081(5) -0.0026(5)
N1 0.013(2) 0.021(2) 0.025(2) 0.0014(19) 0.0069(18) -0.0013(17)
N2 0.007(2) 0.034(3) 0.029(3) -0.003(2) 0.0095(18) -0.0022(18)
N4 0.0055(19) 0.034(3) 0.022(2) -0.002(2) 0.0053(17) 0.0008(18)
C3 0.013(2) 0.027(3) 0.018(3) 0.002(2) 0.0025(19) 0.001(2)
C5 0.007(2) 0.025(3) 0.024(3) 0.004(2) 0.0090(19) 0.0016(19)
C6 0.010(2) 0.025(3) 0.020(3) 0.002(2) 0.0069(19) 0.0014(19)
C7 0.009(2) 0.025(3) 0.022(3) -0.003(2) 0.0056(19) -0.0010(19)
C8 0.014(2) 0.028(3) 0.036(3) 0.006(3) 0.010(2) 0.002(2)
C9 0.012(2) 0.029(3) 0.034(3) 0.008(3) 0.004(2) 0.005(2)
C10 0.017(3) 0.040(4) 0.045(4) 0.014(3) 0.016(3) 0.014(2)
C11 0.009(2) 0.027(3) 0.025(3) 0.003(2) 0.008(2) 0.000(2)
C12 0.013(2) 0.025(3) 0.024(3) 0.004(2) 0.006(2) 0.000(2)
C13 0.011(2) 0.032(3) 0.023(3) 0.005(2) 0.005(2) 0.005(2)
C14 0.008(2) 0.034(3) 0.022(3) 0.004(2) 0.004(2) 0.004(2)

loop_
_atom_type_symbol
_atom_type_description
_atom_type_scat_dispersion_real
_atom_type_scat_dispersion_imag
_atom_type_scat_source
C C 0.0033 0.0016 'International Tables Vol C Tables 4.2.6.8 and 6.1.1.4'
H H 0.0000 0.0000 'International Tables Vol C Tables 4.2.6.8 and 6.1.1.4'
N N 0.0061 0.0033 'International Tables Vol C Tables 4.2.6.8 and 6.1.1.4'
S S 0.1246 0.1234 'International Tables Vol C Tables 4.2.6.8 and 6.1.1.4'

loop_
_geom_angle_atom_site_label_1
_geom_angle_atom_site_label_2
_geom_angle_atom_site_label_3
_geom_angle
N2 N1 C7 113.9(4)
N2 N1 H1 108(4)
C7 N1 H1 109(4)
C3 N2 N1 127.3(4)
C3 N2 H2 115(5)
N1 N2 H2 116(5)
C3 N4 C5 131.2(4)
C3 N4 H4 110(4)
C5 N4 H4 119(4)
N4 C3 N2 121.5(5)
N4 C3 S1 121.1(4)
N2 C3 S1 117.5(4)
N4 C5 C6 112.5(4)
N4 C5 C8 110.4(4)
C6 C5 C8 113.3(4)
N4 C5 C11 106.9(4)
C6 C5 C11 110.6(4)
C8 C5 C11 102.5(4)
C12 C6 C5 115.9(4)
C12 C6 C7 105.0(4)
C5 C6 C7 116.7(4)
C12 C6 H6A 106.1
C5 C6 H6A 106.1
C7 C6 H6A 106.1
N1 C7 C14 110.3(4)
N1 C7 C6 116.1(4)
C14 C7 C6 106.1(4)
N1 C7 H7A 108.0
C14 C7 H7A 108.0
C6 C7 H7A 108.0
C9 C8 C5 105.1(4)
C9 C8 H8A 110.7
C5 C8 H8A 110.7
C9 C8 H8B 110.7
C5 C8 H8B 110.7
H8A C8 H8B 108.8
C8 C9 C10 102.8(4)
C8 C9 H9A 111.2
C10 C9 H9A 111.2
C8 C9 H9B 111.2
C10 C9 H9B 111.2
H9A C9 H9B 109.1
C9 C10 C11 105.3(4)
C9 C10 H10A 110.7
C11 C10 H10A 110.7
C9 C10 H10B 110.7
C11 C10 H10B 110.7
H10A C10 H10B 108.8
C10 C11 C5 107.5(4)
C10 C11 H11A 110.2
C5 C11 H11A 110.2
C10 C11 H11B 110.2
C5 C11 H11B 110.2
H11A C11 H11B 108.5
C6 C12 C13 103.2(4)
C6 C12 H12A 111.1
C13 C12 H12A 111.1
C6 C12 H12B 111.1
C13 C12 H12B 111.1
H12A C12 H12B 109.1
C14 C13 C12 103.5(4)
C14 C13 H13A 111.1
C12 C13 H13A 111.1
C14 C13 H13B 111.1
C12 C13 H13B 111.1
H13A C13 H13B 109.0
C13 C14 C7 105.7(4)
C13 C14 H14A 110.6
C7 C14 H14A 110.6
C13 C14 H14B 110.6
C7 C14 H14B 110.6
H14A C14 H14B 108.7

loop_
_geom_bond_atom_site_label_1
_geom_bond_atom_site_label_2
_geom_bond_distance
S1 C3 1.702(6)
N1 N2 1.411(6)
N1 C7 1.455(7)
N1 H1 0.97(7)
N2 C3 1.351(6)
N2 H2 0.86(7)
N4 C3 1.338(6)
N4 C5 1.486(7)
N4 H4 0.85(7)
C5 C6 1.526(7)
C5 C8 1.545(7)
C5 C11 1.561(6)
C6 C12 1.525(7)
C6 C7 1.548(6)
C6 H6A 1.0000
C7 C14 1.534(7)
C7 H7A 1.0000
C8 C9 1.514(7)
C8 H8A 0.9900
C8 H8B 0.9900
C9 C10 1.519(8)
C9 H9A 0.9900
C9 H9B 0.9900
C10 C11 1.526(7)
C10 H10A 0.9900
C10 H10B 0.9900
C11 H11A 0.9900
C11 H11B 0.9900
C12 C13 1.529(7)
C12 H12A 0.9900
C12 H12B 0.9900
C13 C14 1.521(7)
C13 H13A 0.9900
C13 H13B 0.9900
C14 H14A 0.9900
C14 H14B 0.9900

loop_
_geom_hbond_atom_site_label_D
_geom_hbond_atom_site_label_H
_geom_hbond_atom_site_label_A
_geom_hbond_distance_DH
_geom_hbond_distance_HA
_geom_hbond_distance_DA
_geom_hbond_angle_DHA
_geom_hbond_site_symmetry_A
N2 H2 S1 0.86(7) 2.64(7) 3.451(5) 160(6) 3_566
N4 H4 S1 0.85(7) 2.70(7) 3.526(4) 164(6) 3_666

loop_
_geom_torsion_atom_site_label_1
_geom_torsion_atom_site_label_2
_geom_torsion_atom_site_label_3
_geom_torsion_atom_site_label_4
_geom_torsion
C7 N1 N2 C3 -72.6(6)
C5 N4 C3 N2 8.1(8)
C5 N4 C3 S1 -171.0(4)
N1 N2 C3 N4 15.6(8)
N1 N2 C3 S1 -165.2(4)
C3 N4 C5 C6 36.2(7)
C3 N4 C5 C8 -91.4(6)
C3 N4 C5 C11 157.8(5)
N4 C5 C6 C12 56.6(6)
C8 C5 C6 C12 -177.3(4)
C11 C5 C6 C12 -62.8(6)
N4 C5 C6 C7 -67.8(6)
C8 C5 C6 C7 58.2(6)
C11 C5 C6 C7 172.7(4)
N2 N1 C7 C14 -66.1(5)
N2 N1 C7 C6 54.7(6)
C12 C6 C7 N1 -109.0(5)
C5 C6 C7 N1 20.9(7)
C12 C6 C7 C14 14.0(5)
C5 C6 C7 C14 143.8(5)
N4 C5 C8 C9 -82.0(5)
C6 C5 C8 C9 150.8(4)
C11 C5 C8 C9 31.6(5)
C5 C8 C9 C10 -41.8(6)
C8 C9 C10 C11 34.9(6)
C9 C10 C11 C5 -15.4(6)
N4 C5 C11 C10 106.4(5)
C6 C5 C11 C10 -130.8(5)
C8 C5 C11 C10 -9.7(6)
C5 C6 C12 C13 -164.2(4)
C7 C6 C12 C13 -33.9(5)
C6 C12 C13 C14 41.2(5)
C12 C13 C14 C7 -32.5(5)
N1 C7 C14 C13 138.1(4)
C6 C7 C14 C13 11.5(5)
